data_1541174
loop_
_publ_author_name
'Rodic, D.'
'Ahlzen, P.J.'
'Andersson, Y.'
'Tellgren, R.'

_publ_section_title
;
 The magnetic structure of Pd3 Mn D0.53
;
_journal_name_full 'Solid State Communications'
_journal_page_first 623
_journal_page_last 626
_journal_volume 71
_journal_year 1989
_chemical_formula_sum 'D Mn2 Pd6'
_chemical_name_systematic 'Mn2 Pd6 D'
_space_group_IT_number 139
_symmetry_space_group_name_Hall '-I 4 2'
_symmetry_space_group_name_H-M 'I 4/m m m'
_cell_angle_alpha 90
_cell_angle_beta 90
_cell_angle_gamma 90
_cell_formula_units_Z 2
_cell_length_a 3.9271
_cell_length_b 3.9271
_cell_length_c 15.6768
_cell_volume 241.769
_citation_journal_id_ASTM SSCOA4
_cod_data_source_file Rodic_SSCOA4_1989_597.cif
_cod_data_source_block D1Mn2Pd6
_cod_original_cell_volume 241.7694
_cod_original_formula_sum 'D1 Mn2 Pd6'
_cod_database_code 1541174

loop_
_symmetry_equiv_pos_as_xyz
x,y,z
-y,x,z
-x,-y,z
y,-x,z
x,-y,-z
y,x,-z
-x,y,-z
-y,-x,-z
-x,-y,-z
y,-x,-z
x,y,-z
-y,x,-z
-x,y,z
-y,-x,z
x,-y,z
y,x,z
x+1/2,y+1/2,z+1/2
-y+1/2,x+1/2,z+1/2
-x+1/2,-y+1/2,z+1/2
y+1/2,-x+1/2,z+1/2
x+1/2,-y+1/2,-z+1/2
y+1/2,x+1/2,-z+1/2
-x+1/2,y+1/2,-z+1/2
-y+1/2,-x+1/2,-z+1/2
-x+1/2,-y+1/2,-z+1/2
y+1/2,-x+1/2,-z+1/2
x+1/2,y+1/2,-z+1/2
-y+1/2,x+1/2,-z+1/2
-x+1/2,y+1/2,z+1/2
-y+1/2,-x+1/2,z+1/2
x+1/2,-y+1/2,z+1/2
y+1/2,x+1/2,z+1/2

loop_
_atom_site_label
_atom_site_type_symbol
_atom_site_fract_x
_atom_site_fract_y
_atom_site_fract_z
_atom_site_occupancy
_atom_site_U_iso_or_equiv
Pd2 Pd 0 0.5 0.25 0.958 0.0
Pd4 Pd 0 0 0.1297 0.126 0.0
Mn2 Mn 0 0.5 0.25 0.042 0.0
Mn4 Mn 0 0 0.1297 0.874 0.0
Pd3 Pd 0 0 0.6245 0.958 0.0
D2 D 0 0 0.7391 0.13 0.0
Pd1 Pd 0 0.5 0 0.958 0.0
Mn3 Mn 0 0 0.6245 0.042 0.0
D1 D 0 0 0.5 0.4 0.0
Mn1 Mn 0 0.5 0 0.042 0.0
